data_4312081
loop_
_publ_author_name
'June-Ho Jung'
'Srinagesh K. Potluri'
'Hongming Zhang'
'Patty Wisian-Neilson'

_publ_contact_author
;
      Patty Wisian-Neilson
      Department of Chemistry
      Southern Methodist University
      Dallas, Texas 75275
      USA
;
_publ_contact_author_email pwisian@smu.edu
_publ_contact_author_fax '+1 214 768 4089'
_publ_contact_author_phone '+1 214 768 2483'
_publ_section_title
;
 Synthesis and Structure of Nongeminally Substituted Cyclic Phosphazenes
 with Haloalkyl and Thioester Functional Groups
;
_journal_name_full 'Inorganic Chemistry'
_journal_page_first 7784
_journal_page_last 7791
_journal_paper_doi 10.1021/ic049063z
_journal_volume 43
_journal_year 2004
_chemical_formula_sum 'C21 H22 Br2 N3 P3'
_chemical_formula_weight 569.15
_chemical_name_systematic
; 
 ? 
;
_space_group_IT_number 14
_symmetry_cell_setting monoclinic
_symmetry_space_group_name_Hall '-P 2ybc'
_symmetry_space_group_name_H-M 'P 1 21/c 1'
_atom_sites_solution_hydrogens geom
_atom_sites_solution_primary direct
_atom_sites_solution_secondary difmap
_audit_creation_method SHELXL-97
_cell_angle_alpha 90.00
_cell_angle_beta 105.310(7)
_cell_angle_gamma 90.00
_cell_formula_units_Z 4
_cell_length_a 10.9206(6)
_cell_length_b 12.6846(9)
_cell_length_c 17.7519(16)
_cell_measurement_reflns_used 28
_cell_measurement_temperature 293(2)
_cell_measurement_theta_max 15
_cell_measurement_theta_min 10
_cell_volume 2371.8(3)
_computing_cell_refinement 'Bruker XSCANS'
_computing_data_collection 'Bruker XSCANS'
_computing_data_reduction 'Bruker XSCANS'
_computing_molecular_graphics 'Bruker SHELXTL'
_computing_publication_material 'Bruker SHELXTL'
_computing_structure_refinement 'SHELXL-97 (Sheldrick, 1997)'
_computing_structure_solution 'SHELXS-97 (Sheldrick, 1990)'
_diffrn_ambient_temperature 293(2)
_diffrn_measured_fraction_theta_full 0.944
_diffrn_measured_fraction_theta_max 0.944
_diffrn_measurement_device_type 'Bruker P4'
_diffrn_measurement_method '\w scans'
_diffrn_radiation_monochromator graphite
_diffrn_radiation_source 'fine-focus sealed tube'
_diffrn_radiation_type MoK\a
_diffrn_radiation_wavelength 0.71073
_diffrn_reflns_av_R_equivalents 0.032
_diffrn_reflns_av_sigmaI/netI 0.069
_diffrn_reflns_limit_h_max 12
_diffrn_reflns_limit_h_min -1
_diffrn_reflns_limit_k_max 15
_diffrn_reflns_limit_k_min -1
_diffrn_reflns_limit_l_max 20
_diffrn_reflns_limit_l_min -21
_diffrn_reflns_number 5272
_diffrn_reflns_theta_full 25.00
_diffrn_reflns_theta_max 25.00
_diffrn_reflns_theta_min 2.00
_diffrn_standards_decay_% 7.12
_diffrn_standards_interval_count 147
_diffrn_standards_number 3
_exptl_absorpt_coefficient_mu 3.633
_exptl_absorpt_correction_T_max 1.000
_exptl_absorpt_correction_T_min 0.667
_exptl_absorpt_correction_type '\y scan'
_exptl_crystal_colour colorless
_exptl_crystal_density_diffrn 1.594
_exptl_crystal_density_method 'not measured'
_exptl_crystal_description plates
_exptl_crystal_F_000 1136
_exptl_crystal_size_max 0.25
_exptl_crystal_size_mid 0.20
_exptl_crystal_size_min 0.20
_refine_diff_density_max 1.57
_refine_diff_density_min -0.43
_refine_diff_density_rms 0.08
_refine_ls_extinction_coef 0.0015(4)
_refine_ls_extinction_expression Fc^*^=kFc[1+0.001xFc^2^\l^3^/sin(2\q)]^-1/4^
_refine_ls_extinction_method SHELXL
_refine_ls_goodness_of_fit_ref 1.01
_refine_ls_hydrogen_treatment mixed
_refine_ls_matrix_type full
_refine_ls_number_parameters 264
_refine_ls_number_reflns 4123
_refine_ls_number_restraints 0
_refine_ls_restrained_S_all 1.01
_refine_ls_R_factor_all 0.100
_refine_ls_R_factor_gt 0.050
_refine_ls_shift/su_max 0.001
_refine_ls_shift/su_mean 0.000
_refine_ls_structure_factor_coef Fsqd
_refine_ls_weighting_details 'w=1/[\s^2^(Fo^2^)+(0.0601P)^2^+0.7558P] where P=(Fo^2^+2Fc^2^)/3'
_refine_ls_weighting_scheme calc
_refine_ls_wR_factor_gt 0.113
_refine_ls_wR_factor_ref 0.126
_reflns_number_gt 2589
_reflns_number_total 4123
_reflns_threshold_expression >2sigma(I)
_cod_data_source_file ic049063zsi20040715_125537_6.cif
_cod_data_source_block 7_[jh-br2]
_cod_depositor_comments
;
The following automatic conversions were performed:
'_symmetry_cell_setting' value 'Monoclinic' changed to 'monoclinic'
according to '/home/saulius/struct/CIF-dictionaries/cif_core.dic'
dictionary named 'cif_core.dic' version 2.4.1 from 2010-06-29.

Automatic conversion script
Id: cif_fix_enum 1527 2010-12-29 10:47:43Z saulius 

The following automatic conversions were performed:

'_refine_ls_weighting_scheme' value 'calc
w=1/[\s^2^(Fo^2^)+(0.0601P)^2^+0.7558P] where P=(Fo^2^+2Fc^2^)/3' was
changed to 'calc'. New tag '_refine_ls_weighting_details' was
created. The value of the new tag was set to
'w=1/[\s^2^(Fo^2^)+(0.0601P)^2^+0.7558P] where P=(Fo^2^+2Fc^2^)/3'.

Automatic conversion script
Id: cif_fix_values 3143 2015-03-26 13:38:13Z robertas 
;
_cod_database_code 4312081

loop_
_symmetry_equiv_pos_as_xyz
'x, y, z'
'-x, y+1/2, -z+1/2'
'-x, -y, -z'
'x, -y-1/2, z-1/2'

loop_
_atom_site_label
_atom_site_type_symbol
_atom_site_fract_x
_atom_site_fract_y
_atom_site_fract_z
_atom_site_U_iso_or_equiv
_atom_site_adp_type
_atom_site_occupancy
_atom_site_calc_flag
_atom_site_refinement_flags
_atom_site_disorder_assembly
_atom_site_disorder_group
P1 P 0.39311(14) 0.01692(11) 0.13180(8) 0.0370(4) Uani 1 d . . .
P2 P 0.36535(14) -0.08677(11) 0.26344(8) 0.0372(4) Uani 1 d . . .
P3 P 0.42538(13) -0.20093(11) 0.14425(8) 0.0361(3) Uani 1 d . . .
N1 N 0.4084(4) -0.0951(3) 0.0940(2) 0.0402(11) Uani 1 d . . .
N2 N 0.3949(4) 0.0188(3) 0.2221(3) 0.0416(11) Uani 1 d . . .
N3 N 0.4040(5) -0.1956(3) 0.2298(2) 0.0443(12) Uani 1 d . . .
Br1 Br 0.68276(6) 0.04872(6) 0.16063(4) 0.0619(2) Uani 1 d . . .
Br3 Br 0.63646(7) -0.28438(6) 0.06814(4) 0.0674(3) Uani 1 d . . .
C1 C 0.5151(5) 0.1057(5) 0.1184(3) 0.0477(15) Uani 1 d . . .
H1A H 0.5080 0.1723 0.1438 0.057 Uiso 1 calc R . .
H1B H 0.5022 0.1193 0.0631 0.057 Uiso 1 calc R . .
C2 C 0.4441(6) -0.0786(5) 0.3655(3) 0.0477(15) Uani 1 d . . .
H2A H 0.5340 -0.0853 0.3729 0.071 Uiso 1 calc R . .
H2B H 0.4146 -0.1344 0.3928 0.071 Uiso 1 calc R . .
H2C H 0.4258 -0.0118 0.3855 0.071 Uiso 1 calc R . .
C3 C 0.5836(5) -0.2529(5) 0.1617(3) 0.0461(14) Uani 1 d . . .
H3A H 0.5891 -0.3169 0.1923 0.055 Uiso 1 calc R . .
H3B H 0.6425 -0.2024 0.1927 0.055 Uiso 1 calc R . .
C11 C 0.2531(5) 0.0806(4) 0.0739(3) 0.0394(13) Uani 1 d . . .
C12 C 0.2108(7) 0.1731(5) 0.0992(4) 0.070(2) Uani 1 d . . .
H12 H 0.2542 0.2013 0.1472 0.085 Uiso 1 calc R . .
C13 C 0.1049(7) 0.2243(6) 0.0544(5) 0.085(2) Uani 1 d . . .
H13 H 0.0774 0.2863 0.0726 0.102 Uiso 1 calc R . .
C14 C 0.0402(7) 0.1850(6) -0.0164(4) 0.069(2) Uani 1 d . . .
H14 H -0.0312 0.2196 -0.0464 0.083 Uiso 1 calc R . .
C15 C 0.0813(6) 0.0949(6) -0.0423(4) 0.0663(19) Uani 1 d . . .
H15 H 0.0379 0.0677 -0.0907 0.080 Uiso 1 calc R . .
C16 C 0.1877(6) 0.0424(5) 0.0023(3) 0.0559(16) Uani 1 d . . .
H16 H 0.2147 -0.0194 -0.0166 0.067 Uiso 1 calc R . .
C21 C 0.1981(5) -0.0923(4) 0.2601(3) 0.0381(13) Uani 1 d . . .
C22 C 0.1353(6) -0.0044(5) 0.2746(4) 0.0569(17) Uani 1 d . . .
H22 H 0.1771 0.0601 0.2827 0.068 Uiso 1 calc R . .
C23 C 0.0093(6) -0.0110(6) 0.2772(4) 0.0676(19) Uani 1 d . . .
H23 H -0.0320 0.0490 0.2880 0.081 Uiso 1 calc R . .
C24 C -0.0535(6) -0.1038(6) 0.2642(4) 0.068(2) Uani 1 d . . .
H24 H -0.1379 -0.1076 0.2656 0.081 Uiso 1 calc R . .
C25 C 0.0073(7) -0.1917(6) 0.2489(4) 0.071(2) Uani 1 d . . .
H25 H -0.0355 -0.2558 0.2403 0.086 Uiso 1 calc R . .
C26 C 0.1313(6) -0.1860(5) 0.2463(4) 0.0566(16) Uani 1 d . . .
H26 H 0.1714 -0.2464 0.2351 0.068 Uiso 1 calc R . .
C31 C 0.3233(5) -0.3005(4) 0.0877(3) 0.0373(12) Uani 1 d . . .
C32 C 0.2729(5) -0.2883(5) 0.0078(3) 0.0487(15) Uani 1 d . . .
H32 H 0.2912 -0.2283 -0.0173 0.058 Uiso 1 calc R . .
C33 C 0.1956(6) -0.3656(6) -0.0338(4) 0.0636(19) Uani 1 d . . .
H33 H 0.1605 -0.3571 -0.0872 0.076 Uiso 1 calc R . .
C34 C 0.1693(6) -0.4559(6) 0.0027(4) 0.0670(19) Uani 1 d . . .
H34 H 0.1180 -0.5086 -0.0255 0.080 Uiso 1 calc R . .
C35 C 0.2209(7) -0.4656(6) 0.0814(4) 0.072(2) Uani 1 d . . .
H35 H 0.2034 -0.5257 0.1068 0.086 Uiso 1 calc R . .
C36 C 0.2979(6) -0.3888(5) 0.1241(4) 0.0575(17) Uani 1 d . . .
H36 H 0.3324 -0.3973 0.1776 0.069 Uiso 1 calc R . .

loop_
_atom_site_aniso_label
_atom_site_aniso_U_11
_atom_site_aniso_U_22
_atom_site_aniso_U_33
_atom_site_aniso_U_23
_atom_site_aniso_U_13
_atom_site_aniso_U_12
P1 0.0447(8) 0.0292(8) 0.0374(8) 0.0039(6) 0.0115(6) 0.0030(7)
P2 0.0489(8) 0.0305(8) 0.0325(7) 0.0010(6) 0.0114(6) 0.0039(7)
P3 0.0453(8) 0.0282(8) 0.0350(7) 0.0016(6) 0.0111(6) 0.0052(7)
N1 0.055(3) 0.033(3) 0.035(2) 0.006(2) 0.016(2) 0.009(2)
N2 0.060(3) 0.026(2) 0.043(3) 0.003(2) 0.019(2) 0.002(2)
N3 0.072(3) 0.027(3) 0.038(3) 0.005(2) 0.020(2) 0.007(2)
Br1 0.0492(4) 0.0722(5) 0.0647(4) -0.0040(4) 0.0159(3) 0.0024(3)
Br3 0.0683(4) 0.0751(5) 0.0699(5) 0.0164(4) 0.0376(4) 0.0199(4)
C1 0.047(3) 0.044(4) 0.053(4) 0.008(3) 0.014(3) 0.001(3)
C2 0.055(4) 0.046(4) 0.038(3) 0.002(3) 0.006(3) -0.002(3)
C3 0.052(3) 0.041(3) 0.042(3) 0.004(3) 0.008(3) 0.010(3)
C11 0.044(3) 0.036(3) 0.042(3) 0.009(3) 0.018(3) 0.006(3)
C12 0.080(5) 0.052(4) 0.065(4) -0.014(4) -0.007(4) 0.030(4)
C13 0.085(5) 0.065(5) 0.095(6) -0.009(5) 0.008(5) 0.038(5)
C14 0.061(4) 0.073(5) 0.068(5) 0.012(4) 0.009(4) 0.034(4)
C15 0.061(4) 0.083(5) 0.052(4) 0.012(4) 0.008(3) 0.012(4)
C16 0.067(4) 0.052(4) 0.049(4) -0.005(3) 0.015(3) 0.014(4)
C21 0.052(3) 0.034(3) 0.027(3) 0.004(2) 0.007(2) -0.001(3)
C22 0.056(4) 0.038(4) 0.077(5) 0.002(3) 0.019(3) 0.001(3)
C23 0.051(4) 0.056(4) 0.092(5) 0.012(4) 0.011(4) 0.018(4)
C24 0.041(4) 0.082(6) 0.077(5) 0.015(4) 0.009(3) -0.003(4)
C25 0.067(5) 0.048(4) 0.097(6) -0.011(4) 0.017(4) -0.016(4)
C26 0.059(4) 0.046(4) 0.064(4) -0.008(3) 0.014(3) 0.001(3)
C31 0.039(3) 0.039(3) 0.035(3) 0.000(3) 0.012(2) 0.002(3)
C32 0.045(3) 0.056(4) 0.045(3) -0.003(3) 0.012(3) -0.006(3)
C33 0.056(4) 0.091(5) 0.041(4) -0.021(4) 0.008(3) -0.005(4)
C34 0.055(4) 0.072(5) 0.074(5) -0.024(4) 0.018(4) -0.021(4)
C35 0.083(5) 0.058(5) 0.075(5) 0.004(4) 0.022(4) -0.018(4)
C36 0.077(5) 0.044(4) 0.050(4) -0.006(3) 0.013(3) -0.012(3)

loop_
_atom_type_symbol
_atom_type_description
_atom_type_scat_dispersion_real
_atom_type_scat_dispersion_imag
_atom_type_scat_source
C C 0.0033 0.0016 'International Tables Vol C Tables 4.2.6.8 and 6.1.1.4'
H H 0.0000 0.0000 'International Tables Vol C Tables 4.2.6.8 and 6.1.1.4'
N N 0.0061 0.0033 'International Tables Vol C Tables 4.2.6.8 and 6.1.1.4'
P P 0.1023 0.0942 'International Tables Vol C Tables 4.2.6.8 and 6.1.1.4'
Br Br -0.2901 2.4595 'International Tables Vol C Tables 4.2.6.8 and 6.1.1.4'

loop_
_geom_angle_atom_site_label_1
_geom_angle_atom_site_label_2
_geom_angle_atom_site_label_3
_geom_angle
_geom_angle_site_symmetry_1
_geom_angle_site_symmetry_3
_geom_angle_publ_flag
N2 P1 N1 117.4(2) . . y
N2 P1 C11 110.6(2) . . y
N1 P1 C11 109.1(2) . . y
N2 P1 C1 107.9(3) . . y
N1 P1 C1 109.6(3) . . y
C11 P1 C1 101.0(2) . . y
N2 P2 N3 116.4(2) . . y
N2 P2 C2 108.3(3) . . y
N3 P2 C2 108.8(3) . . y
N2 P2 C21 109.9(3) . . y
N3 P2 C21 108.5(3) . . y
C2 P2 C21 104.2(3) . . y
N1 P3 N3 118.1(2) . . y
N1 P3 C3 111.7(3) . . y
N3 P3 C3 103.1(2) . . y
N1 P3 C31 108.3(2) . . y
N3 P3 C31 109.6(2) . . y
C3 P3 C31 105.3(3) . . y
P3 N1 P1 121.5(3) . . y
P1 N2 P2 119.8(3) . . y
P3 N3 P2 120.6(3) . . y
P1 C1 Br1 111.9(3) . . y
P3 C3 Br3 114.7(3) . . y
C16 C11 C12 117.7(5) . . ?
C16 C11 P1 121.9(4) . . ?
C12 C11 P1 120.3(5) . . ?
C11 C12 C13 120.9(7) . . ?
C14 C13 C12 120.7(7) . . ?
C15 C14 C13 119.1(6) . . ?
C14 C15 C16 120.8(7) . . ?
C11 C16 C15 120.8(6) . . ?
C22 C21 C26 117.8(6) . . ?
C22 C21 P2 120.9(5) . . ?
C26 C21 P2 121.3(4) . . ?
C21 C22 C23 120.5(6) . . ?
C24 C23 C22 120.5(7) . . ?
C23 C24 C25 119.7(6) . . ?
C24 C25 C26 120.2(6) . . ?
C25 C26 C21 121.3(6) . . ?
C36 C31 C32 120.2(5) . . ?
C36 C31 P3 119.1(4) . . ?
C32 C31 P3 120.7(4) . . ?
C33 C32 C31 119.4(6) . . ?
C32 C33 C34 120.8(6) . . ?
C35 C34 C33 118.3(6) . . ?
C34 C35 C36 121.7(7) . . ?
C31 C36 C35 119.6(6) . . ?

loop_
_geom_bond_atom_site_label_1
_geom_bond_atom_site_label_2
_geom_bond_distance
_geom_bond_site_symmetry_2
_geom_bond_publ_flag
P1 N2 1.599(4) . y
P1 N1 1.599(4) . y
P1 C11 1.794(5) . y
P1 C1 1.808(5) . y
P2 N2 1.600(4) . y
P2 N3 1.604(4) . y
P2 C2 1.792(5) . y
P2 C21 1.813(6) . y
P3 N1 1.596(4) . y
P3 N3 1.598(4) . y
P3 C3 1.798(5) . y
P3 C31 1.804(5) . y
Br1 C1 1.927(5) . y
Br3 C3 1.939(5) . y
C11 C16 1.371(8) . ?
C11 C12 1.379(8) . ?
C12 C13 1.381(9) . ?
C13 C14 1.362(9) . ?
C14 C15 1.352(9) . ?
C15 C16 1.391(9) . ?
C21 C22 1.368(8) . ?
C21 C26 1.382(8) . ?
C22 C23 1.391(9) . ?
C23 C24 1.352(9) . ?
C24 C25 1.360(9) . ?
C25 C26 1.369(9) . ?
C31 C36 1.358(7) . ?
C31 C32 1.388(7) . ?
C32 C33 1.376(8) . ?
C33 C34 1.383(10) . ?
C34 C35 1.367(9) . ?
C35 C36 1.377(8) . ?

loop_
_geom_torsion_atom_site_label_1
_geom_torsion_atom_site_label_2
_geom_torsion_atom_site_label_3
_geom_torsion_atom_site_label_4
_geom_torsion
_geom_torsion_site_symmetry_1
_geom_torsion_site_symmetry_2
_geom_torsion_site_symmetry_3
_geom_torsion_site_symmetry_4
_geom_torsion_publ_flag
C11 P1 C1 Br1 -171.0(3) . . . . ?
N1 P1 C1 Br1 -56.0(4) . . . . ?
C31 P3 C3 Br3 59.0(4) . . . . ?
N3 P3 C3 Br3 173.9(3) . . . . ?
